data_4502773
loop_
_publ_author_name
'Kennedy, Stuart'
'Dodgson, India E.'
'Beavers, Christine M.'
'Teat, Simon J.'
'Dalgarno, Scott J.'

_publ_section_title
;
 Pyridine Directed Assembly of Di-O-Alkyl-tris-p-Carboxylatocalix[4]arenes
;
_journal_issue 2
_journal_name_full 'Crystal Growth &amp; Design'
_journal_page_first 688
_journal_paper_doi 10.1021/cg200887d
_journal_volume 12
_journal_year 2012
_chemical_formula_sum 'C119 H127 N7 O20'
_chemical_formula_weight 1975.28
_chemical_name_common FINISHSRKRK752EtPy
_chemical_name_systematic
;
 ?
;
_space_group_IT_number 2
_symmetry_cell_setting triclinic
_symmetry_space_group_name_Hall '-P 1'
_symmetry_space_group_name_H-M 'P -1'
_atom_sites_solution_hydrogens geom
_atom_sites_solution_primary direct
_atom_sites_solution_secondary difmap
_audit_creation_method SHELXL-97
_cell_angle_alpha 65.185(2)
_cell_angle_beta 76.938(2)
_cell_angle_gamma 68.755(2)
_cell_formula_units_Z 2
_cell_length_a 16.2735(19)
_cell_length_b 19.252(2)
_cell_length_c 19.904(2)
_cell_measurement_temperature 100(2)
_cell_volume 5255.3(10)
_computing_cell_refinement 'SAINT (Bruker, 1998)'
_computing_data_collection 'Apex II'
_computing_data_reduction 'SAINT (Bruker, 1998)'
_computing_molecular_graphics 'XSeed (Barbour, 2001)'
_computing_publication_material 'local program'
_computing_structure_refinement 'SHELXL-97 (Sheldrick, 1997)'
_computing_structure_solution 'SHELXS-97 (Sheldrick, 1990)'
_diffrn_ambient_temperature 100(2)
_diffrn_measured_fraction_theta_full 0.997
_diffrn_measured_fraction_theta_max 0.997
_diffrn_measurement_device_type 'Bruker Apex II CCD Diffractometer'
_diffrn_measurement_method '\w rotation with narrow frames'
_diffrn_radiation_monochromator 'silicon 111'
_diffrn_radiation_source 'Advanced Light Source station 11.3.1'
_diffrn_radiation_type synchrotron
_diffrn_radiation_wavelength 0.77490
_diffrn_reflns_av_R_equivalents 0.0796
_diffrn_reflns_av_sigmaI/netI 0.0791
_diffrn_reflns_limit_h_max 15
_diffrn_reflns_limit_h_min -15
_diffrn_reflns_limit_k_max 18
_diffrn_reflns_limit_k_min -18
_diffrn_reflns_limit_l_max 19
_diffrn_reflns_limit_l_min -19
_diffrn_reflns_number 33137
_diffrn_reflns_theta_full 22.34
_diffrn_reflns_theta_max 22.34
_diffrn_reflns_theta_min 2.84
_exptl_absorpt_coefficient_mu 0.085
_exptl_absorpt_correction_T_max 0.9983
_exptl_absorpt_correction_T_min 0.9915
_exptl_absorpt_correction_type multi-scan
_exptl_absorpt_process_details Bruker-SADABS
_exptl_crystal_colour Colourless
_exptl_crystal_density_diffrn 1.248
_exptl_crystal_density_method 'not measured'
_exptl_crystal_description Block
_exptl_crystal_F_000 2100
_exptl_crystal_size_max 0.10
_exptl_crystal_size_mid 0.05
_exptl_crystal_size_min 0.02
_refine_diff_density_max 1.146
_refine_diff_density_min -0.498
_refine_diff_density_rms 0.059
_refine_ls_extinction_method none
_refine_ls_goodness_of_fit_ref 1.030
_refine_ls_hydrogen_treatment constr
_refine_ls_matrix_type full
_refine_ls_number_parameters 1327
_refine_ls_number_reflns 10349
_refine_ls_number_restraints 116
_refine_ls_restrained_S_all 1.041
_refine_ls_R_factor_all 0.1332
_refine_ls_R_factor_gt 0.0752
_refine_ls_shift/su_max 0.005
_refine_ls_shift/su_mean 0.000
_refine_ls_structure_factor_coef Fsqd
_refine_ls_weighting_details 'calc w=1/[\s^2^(Fo^2^)+(0.0921P)^2^+0.0000P] where P=(Fo^2^+2Fc^2^)/3'
_refine_ls_weighting_scheme calc
_refine_ls_wR_factor_gt 0.1921
_refine_ls_wR_factor_ref 0.2314
_reflns_number_gt 6200
_reflns_number_total 10349
_reflns_threshold_expression >2sigma(I)
_cod_data_source_file cg200887d_si_002.cif
_cod_data_source_block 42EtPy
_cod_original_sg_symbol_H-M P-1
_cod_database_code 4502773

loop_
_symmetry_equiv_pos_as_xyz
'x, y, z'
'-x, -y, -z'

loop_
_atom_site_label
_atom_site_type_symbol
_atom_site_fract_x
_atom_site_fract_y
_atom_site_fract_z
_atom_site_U_iso_or_equiv
_atom_site_adp_type
_atom_site_occupancy
_atom_site_symmetry_multiplicity
_atom_site_calc_flag
_atom_site_refinement_flags
_atom_site_disorder_assembly
_atom_site_disorder_group
O1 O 0.4301(3) 0.2137(3) 0.2109(2) 0.0405(12) Uani 1 1 d . . .
H1 H 0.3865 0.1970 0.2330 0.049 Uiso 1 1 calc R . .
N1 N 0.1202(4) 0.4338(4) -0.0478(3) 0.0452(15) Uani 1 1 d . . .
C1 C 0.4534(4) 0.3357(5) 0.1237(4) 0.0411(18) Uani 1 1 d . . .
O2 O 0.2980(3) 0.1313(3) 0.2867(2) 0.0413(12) Uani 1 1 d . . .
N2 N 0.8502(3) 0.0878(3) 0.5561(3) 0.0326(13) Uani 1 1 d . . .
C2 C 0.4259(5) 0.4180(5) 0.0976(4) 0.051(2) Uani 1 1 d . . .
H2 H 0.4601 0.4465 0.0574 0.061 Uiso 1 1 calc R . .
O3 O 0.3768(3) 0.0847(3) 0.1684(3) 0.0485(13) Uani 1 1 d . . .
H3 H 0.4303 0.0734 0.1519 0.058 Uiso 1 1 calc R . .
N3 N 0.2065(4) 0.2410(4) 0.4978(3) 0.0542(17) Uani 1 1 d . . .
C3 C 0.3497(6) 0.4608(4) 0.1282(4) 0.046(2) Uani 1 1 d . . .
O4 O 0.5338(3) 0.1329(3) 0.1152(3) 0.0562(14) Uani 1 1 d . . .
N4 N 0.0406(4) 0.5964(3) 0.3704(3) 0.0373(14) Uani 1 1 d . . .
C4 C 0.3013(5) 0.4186(4) 0.1878(4) 0.0417(18) Uani 1 1 d . . .
H4 H 0.2490 0.4474 0.2090 0.050 Uiso 1 1 calc R . .
O5 O 0.3709(6) 0.5875(4) 0.0529(4) 0.111(3) Uani 1 1 d . . .
N5 N 0.4850(9) 0.2879(8) -0.2673(5) 0.152(3) Uani 1 1 d D . .
C5 C 0.3271(4) 0.3358(4) 0.2171(3) 0.0342(17) Uani 1 1 d . . .
O6 O 0.2454(6) 0.5830(4) 0.1195(4) 0.093(2) Uani 1 1 d . . .
H6 H 0.2352 0.6330 0.0990 0.112 Uiso 1 1 calc R . .
C6 C 0.4033(4) 0.2951(4) 0.1836(3) 0.0329(17) Uani 1 1 d . . .
O7 O -0.0031(3) 0.4514(3) 0.1412(3) 0.0569(14) Uani 1 1 d . . .
H7 H -0.0450 0.4860 0.1159 0.068 Uiso 1 1 calc R . .
N7 N 0.1072(4) 0.0833(4) -0.1707(4) 0.0517(16) Uani 1 1 d . . .
C7 C 0.2726(4) 0.2887(4) 0.2803(3) 0.0415(18) Uani 1 1 d . . .
H7A H 0.3128 0.2381 0.3118 0.050 Uiso 1 1 calc R . .
H7B H 0.2393 0.3204 0.3116 0.050 Uiso 1 1 calc R . .
O8 O -0.0350(3) 0.3687(3) 0.1060(3) 0.0621(16) Uani 1 1 d . . .
C8 C 0.2090(4) 0.2694(4) 0.2519(3) 0.0332(17) Uani 1 1 d . . .
O9 O 0.0975(4) 0.0803(3) -0.0039(3) 0.0603(14) Uani 1 1 d . . .
C9 C 0.1362(4) 0.3299(4) 0.2164(4) 0.0406(18) Uani 1 1 d . . .
H9 H 0.1235 0.3827 0.2150 0.049 Uiso 1 1 calc R . .
O10 O 0.2076(4) 0.0992(3) -0.0937(3) 0.0734(17) Uani 1 1 d . . .
H10 H 0.1732 0.0981 -0.1186 0.088 Uiso 1 1 calc R . .
C10 C 0.0821(4) 0.3146(5) 0.1832(4) 0.0427(19) Uani 1 1 d . . .
O11 O 0.6446(3) 0.4271(3) 0.2998(2) 0.0422(12) Uani 1 1 d . . .
H11 H 0.6808 0.4042 0.2724 0.051 Uiso 1 1 calc R . .
C11 C 0.1005(5) 0.2378(5) 0.1857(3) 0.045(2) Uani 1 1 d . . .
H5 H 0.0633 0.2274 0.1627 0.054 Uiso 1 1 calc R . .
O12 O 0.7335(3) 0.3497(2) 0.2118(2) 0.0327(11) Uani 1 1 d . . .
C12 C 0.1721(4) 0.1748(4) 0.2209(3) 0.0379(18) Uani 1 1 d . . .
O13 O 0.5853(3) 0.2855(2) 0.2633(2) 0.0356(11) Uani 1 1 d . . .
H13 H 0.5426 0.3122 0.2840 0.043 Uiso 1 1 calc R . .
C13 C 0.2247(4) 0.1927(4) 0.2549(3) 0.0351(17) Uani 1 1 d . . .
O14 O 0.4790(3) 0.3878(2) 0.3328(2) 0.0355(11) Uani 1 1 d . . .
C14 C 0.1942(5) 0.0923(4) 0.2186(4) 0.048(2) Uani 1 1 d . . .
H14A H 0.1393 0.0770 0.2299 0.058 Uiso 1 1 calc R . .
H14B H 0.2346 0.0527 0.2574 0.058 Uiso 1 1 calc R . .
O15 O 0.7545(3) 0.4417(3) 0.5758(3) 0.0514(13) Uani 1 1 d . . .
C15 C 0.2379(5) 0.0894(4) 0.1431(4) 0.0437(19) Uani 1 1 d . . .
O16 O 0.8877(3) 0.3961(3) 0.5236(2) 0.0421(12) Uani 1 1 d . . .
H16 H 0.9038 0.3982 0.5597 0.051 Uiso 1 1 calc R . .
C16 C 0.1900(5) 0.0900(4) 0.0940(4) 0.0452(19) Uani 1 1 d . . .
H8 H 0.1302 0.0902 0.1087 0.054 Uiso 1 1 calc R . .
O17 O 1.0577(3) 0.1041(3) 0.4015(2) 0.0407(12) Uani 1 1 d . . .
C17 C 0.2261(5) 0.0905(4) 0.0241(4) 0.0445(19) Uani 1 1 d . . .
O18 O 1.0229(3) 0.0239(3) 0.3649(2) 0.0434(12) Uani 1 1 d . . .
H18 H 1.0656 -0.0109 0.3890 0.052 Uiso 1 1 calc R . .
C18 C 0.3132(5) 0.0895(4) 0.0029(4) 0.051(2) Uani 1 1 d . . .
H12 H 0.3386 0.0900 -0.0451 0.061 Uiso 1 1 calc R . .
O19 O 0.7553(3) -0.0829(3) 0.4279(3) 0.0650(16) Uani 1 1 d . . .
H19 H 0.7649 -0.1319 0.4545 0.078 Uiso 1 1 calc R . .
C19 C 0.3644(5) 0.0879(4) 0.0514(4) 0.0459(19) Uani 1 1 d . . .
O20 O 0.6161(3) -0.0788(3) 0.4732(3) 0.0543(14) Uani 1 1 d . . .
C20 C 0.3268(5) 0.0872(4) 0.1217(4) 0.0433(19) Uani 1 1 d . . .
C21 C 0.4594(5) 0.0910(5) 0.0260(5) 0.062(2) Uani 1 1 d . . .
H21A H 0.4974 0.0526 0.0668 0.074 Uiso 1 1 calc R . .
H21B H 0.4812 0.0737 -0.0168 0.074 Uiso 1 1 calc R . .
C22 C 0.4678(4) 0.1733(4) 0.0040(4) 0.0453(19) Uani 1 1 d . . .
C23 C 0.4388(5) 0.2347(6) -0.0626(4) 0.060(2) Uani 1 1 d . . .
H23 H 0.4167 0.2230 -0.0956 0.072 Uiso 1 1 calc R . .
C24 C 0.4408(5) 0.3117(5) -0.0825(4) 0.061(2) Uani 1 1 d . . .
H24 H 0.4201 0.3525 -0.1281 0.073 Uiso 1 1 calc R . .
C25 C 0.4729(5) 0.3282(5) -0.0353(4) 0.055(2) Uani 1 1 d . . .
H25 H 0.4744 0.3813 -0.0487 0.066 Uiso 1 1 calc R . .
C26 C 0.5038(4) 0.2696(5) 0.0324(4) 0.048(2) Uani 1 1 d . . .
C27 C 0.5029(4) 0.1924(5) 0.0483(4) 0.0437(19) Uani 1 1 d . . .
C28 C 0.5333(5) 0.2914(5) 0.0859(4) 0.057(2) Uani 1 1 d . . .
H28A H 0.5673 0.2421 0.1236 0.069 Uiso 1 1 calc R . .
H28B H 0.5723 0.3257 0.0585 0.069 Uiso 1 1 calc R . .
C29 C 0.2848(4) 0.0852(4) 0.3658(3) 0.0459(19) Uani 1 1 d . . .
H29A H 0.2316 0.0675 0.3763 0.055 Uiso 1 1 calc R . .
H29B H 0.2764 0.1185 0.3950 0.055 Uiso 1 1 calc R . .
C30 C 0.3655(5) 0.0140(4) 0.3862(4) 0.057(2) Uani 1 1 d . . .
H30A H 0.3712 -0.0199 0.3590 0.086 Uiso 1 1 calc R . .
H30B H 0.3602 -0.0169 0.4398 0.086 Uiso 1 1 calc R . .
H30C H 0.4180 0.0323 0.3733 0.086 Uiso 1 1 calc R . .
C31 C 0.6291(5) 0.0927(6) 0.1090(5) 0.083(3) Uani 1 1 d . . .
H31A H 0.6435 0.0620 0.0764 0.100 Uiso 1 1 calc R . .
H31B H 0.6622 0.1325 0.0882 0.100 Uiso 1 1 calc R . .
C32 C 0.6519(7) 0.0388(7) 0.1844(6) 0.125(5) Uani 1 1 d . . .
H32A H 0.6269 0.0682 0.2180 0.188 Uiso 1 1 calc R . .
H32B H 0.7164 0.0181 0.1851 0.188 Uiso 1 1 calc R . .
H32C H 0.6277 -0.0060 0.2006 0.188 Uiso 1 1 calc R . .
C33 C 0.3246(11) 0.5473(6) 0.0965(7) 0.101(4) Uani 1 1 d . . .
C34 C 0.0082(5) 0.3815(5) 0.1393(4) 0.052(2) Uani 1 1 d . . .
C35 C 0.1701(6) 0.0900(4) -0.0247(5) 0.055(2) Uani 1 1 d . . .
C36 C 0.6332(4) 0.4372(4) 0.4137(4) 0.0331(17) Uani 1 1 d . . .
C37 C 0.6720(4) 0.4370(4) 0.4686(4) 0.0353(17) Uani 1 1 d . . .
H37 H 0.6357 0.4497 0.5090 0.042 Uiso 1 1 calc R . .
C38 C 0.7638(4) 0.4184(4) 0.4659(4) 0.0320(16) Uani 1 1 d . . .
C39 C 0.8161(4) 0.4001(3) 0.4059(4) 0.0323(16) Uani 1 1 d . . .
H39 H 0.8786 0.3862 0.4044 0.039 Uiso 1 1 calc R . .
C40 C 0.7801(4) 0.4013(3) 0.3491(3) 0.0300(16) Uani 1 1 d . . .
C41 C 0.6874(4) 0.4213(4) 0.3538(4) 0.0309(16) Uani 1 1 d . . .
C42 C 0.8379(4) 0.3841(4) 0.2837(3) 0.0318(16) Uani 1 1 d . . .
H42A H 0.8101 0.4241 0.2377 0.038 Uiso 1 1 calc R . .
H42B H 0.8957 0.3916 0.2815 0.038 Uiso 1 1 calc R . .
C43 C 0.8546(4) 0.3014(4) 0.2849(3) 0.0277(16) Uani 1 1 d . . .
C44 C 0.9219(4) 0.2371(4) 0.3233(3) 0.0302(16) Uani 1 1 d . . .
H44 H 0.9586 0.2460 0.3478 0.036 Uiso 1 1 calc R . .
C45 C 0.9374(4) 0.1596(4) 0.3269(3) 0.0285(16) Uani 1 1 d . . .
C46 C 0.8820(4) 0.1461(4) 0.2927(3) 0.0290(16) Uani 1 1 d . . .
H46 H 0.8918 0.0932 0.2955 0.035 Uiso 1 1 calc R . .
C47 C 0.8122(4) 0.2087(4) 0.2543(3) 0.0288(16) Uani 1 1 d . . .
C48 C 0.8025(4) 0.2857(4) 0.2496(3) 0.0296(16) Uani 1 1 d . . .
C49 C 0.7483(4) 0.1898(4) 0.2250(3) 0.0342(17) Uani 1 1 d . . .
H49A H 0.7819 0.1504 0.2013 0.041 Uiso 1 1 calc R . .
H49B H 0.7158 0.2394 0.1866 0.041 Uiso 1 1 calc R . .
C50 C 0.6823(4) 0.1559(4) 0.2864(3) 0.0309(16) Uani 1 1 d . . .
C51 C 0.7038(4) 0.0736(4) 0.3278(4) 0.0350(17) Uani 1 1 d . . .
H51 H 0.7582 0.0387 0.3155 0.042 Uiso 1 1 calc R . .
C52 C 0.6464(4) 0.0418(4) 0.3870(4) 0.0379(17) Uani 1 1 d . . .
C53 C 0.5668(4) 0.0933(4) 0.4041(4) 0.0366(17) Uani 1 1 d . . .
H53 H 0.5271 0.0716 0.4436 0.044 Uiso 1 1 calc R . .
C54 C 0.5440(4) 0.1753(4) 0.3652(4) 0.0334(17) Uani 1 1 d . . .
C55 C 0.6023(4) 0.2063(4) 0.3058(3) 0.0325(17) Uani 1 1 d . . .
C56 C 0.4607(4) 0.2303(4) 0.3886(4) 0.0354(17) Uani 1 1 d . . .
H56A H 0.4178 0.2000 0.4162 0.043 Uiso 1 1 calc R . .
H56B H 0.4337 0.2745 0.3439 0.043 Uiso 1 1 calc R . .
C57 C 0.4789(4) 0.2655(4) 0.4377(4) 0.0345(17) Uani 1 1 d . . .
C58 C 0.4896(4) 0.2207(4) 0.5121(4) 0.0438(19) Uani 1 1 d . . .
H58 H 0.4838 0.1682 0.5330 0.053 Uiso 1 1 calc R . .
C59 C 0.5086(4) 0.2504(5) 0.5569(4) 0.049(2) Uani 1 1 d . . .
H59 H 0.5143 0.2191 0.6082 0.058 Uiso 1 1 calc R . .
C60 C 0.5195(4) 0.3260(5) 0.5268(4) 0.0456(19) Uani 1 1 d . . .
H60 H 0.5321 0.3460 0.5583 0.055 Uiso 1 1 calc R . .
C61 C 0.5126(4) 0.3733(4) 0.4519(4) 0.0382(18) Uani 1 1 d . . .
C62 C 0.4882(4) 0.3427(4) 0.4085(4) 0.0346(17) Uani 1 1 d . . .
C63 C 0.5346(4) 0.4516(4) 0.4191(4) 0.0419(18) Uani 1 1 d . . .
H63A H 0.5038 0.4835 0.4506 0.050 Uiso 1 1 calc R . .
H63B H 0.5133 0.4829 0.3690 0.050 Uiso 1 1 calc R . .
C64 C 0.7508(4) 0.3858(4) 0.1318(3) 0.0389(18) Uani 1 1 d . . .
H64A H 0.7689 0.3448 0.1093 0.047 Uiso 1 1 calc R . .
H64B H 0.7986 0.4107 0.1194 0.047 Uiso 1 1 calc R . .
C65 C 0.6660(5) 0.4483(5) 0.1036(4) 0.062(2) Uani 1 1 d . . .
H65A H 0.6183 0.4235 0.1199 0.093 Uiso 1 1 calc R . .
H65B H 0.6728 0.4715 0.0492 0.093 Uiso 1 1 calc R . .
H65C H 0.6515 0.4906 0.1233 0.093 Uiso 1 1 calc R . .
C66 C 0.3988(4) 0.4549(4) 0.3147(4) 0.0438(19) Uani 1 1 d . . .
H66A H 0.3778 0.4761 0.3551 0.053 Uiso 1 1 calc R . .
H66B H 0.3517 0.4376 0.3084 0.053 Uiso 1 1 calc R . .
C67 C 0.4202(5) 0.5181(4) 0.2442(4) 0.053(2) Uani 1 1 d . . .
H67A H 0.4609 0.5399 0.2529 0.080 Uiso 1 1 calc R . .
H67B H 0.3656 0.5613 0.2270 0.080 Uiso 1 1 calc R . .
H67C H 0.4480 0.4946 0.2063 0.080 Uiso 1 1 calc R . .
C68 C 0.8002(5) 0.4200(4) 0.5270(4) 0.0369(17) Uani 1 1 d . . .
C69 C 1.0118(4) 0.0940(4) 0.3682(4) 0.0345(17) Uani 1 1 d . . .
C70 C 0.6687(5) -0.0453(4) 0.4327(4) 0.0426(18) Uani 1 1 d . . .
C71 C 0.1569(5) 0.4532(4) -0.0079(4) 0.0417(18) Uani 1 1 d . . .
H71 H 0.1371 0.5074 -0.0112 0.050 Uiso 1 1 calc R . .
C72 C 0.2219(5) 0.3992(5) 0.0379(4) 0.0476(19) Uani 1 1 d . . .
H72 H 0.2465 0.4156 0.0657 0.057 Uiso 1 1 calc R . .
C73 C 0.2506(4) 0.3212(5) 0.0428(4) 0.0439(19) Uani 1 1 d . . .
H73 H 0.2959 0.2823 0.0738 0.053 Uiso 1 1 calc R . .
C74 C 0.2128(5) 0.3006(4) 0.0022(4) 0.0483(19) Uani 1 1 d . . .
H74 H 0.2313 0.2468 0.0049 0.058 Uiso 1 1 calc R . .
C75 C 0.1478(5) 0.3580(5) -0.0428(4) 0.049(2) Uani 1 1 d . . .
C76 C 0.1082(7) 0.3361(7) -0.0906(6) 0.100(3) Uiso 1 1 d . . .
H76A H 0.0980 0.3804 -0.1397 0.120 Uiso 1 1 calc R . .
H76B H 0.1494 0.2872 -0.0984 0.120 Uiso 1 1 calc R . .
C77 C 0.0280(14) 0.3225(13) -0.0543(12) 0.255(10) Uiso 1 1 d . . .
H77A H 0.0371 0.2842 -0.0031 0.382 Uiso 1 1 calc R . .
H77B H 0.0061 0.3006 -0.0806 0.382 Uiso 1 1 calc R . .
H77C H -0.0155 0.3733 -0.0536 0.382 Uiso 1 1 calc R . .
C78 C 0.8239(4) 0.0732(4) 0.5060(4) 0.0404(18) Uani 1 1 d . . .
H78 H 0.8507 0.0220 0.5023 0.048 Uiso 1 1 calc R . .
C79 C 0.7596(4) 0.1291(4) 0.4590(4) 0.0388(18) Uani 1 1 d . . .
H79 H 0.7420 0.1166 0.4241 0.047 Uiso 1 1 calc R . .
C80 C 0.7220(4) 0.2029(4) 0.4645(4) 0.0420(18) Uani 1 1 d . . .
H80 H 0.6776 0.2429 0.4330 0.050 Uiso 1 1 calc R . .
C81 C 0.7489(4) 0.2186(4) 0.5155(4) 0.0425(18) Uani 1 1 d . . .
H81 H 0.7234 0.2699 0.5193 0.051 Uiso 1 1 calc R . .
C82 C 0.8126(4) 0.1606(4) 0.5615(4) 0.0356(17) Uani 1 1 d . . .
C83 C 0.8407(5) 0.1714(4) 0.6218(4) 0.0482(19) Uani 1 1 d . . .
H83A H 0.8274 0.2295 0.6100 0.058 Uiso 1 1 calc R . .
H83B H 0.9056 0.1467 0.6236 0.058 Uiso 1 1 calc R . .
C84 C 0.7951(5) 0.1342(5) 0.6984(4) 0.066(2) Uani 1 1 d . . .
H84A H 0.7309 0.1595 0.6976 0.099 Uiso 1 1 calc R . .
H84B H 0.8163 0.1429 0.7358 0.099 Uiso 1 1 calc R . .
H84C H 0.8088 0.0765 0.7110 0.099 Uiso 1 1 calc R . .
C85 C 0.2623(5) 0.2685(5) 0.5137(4) 0.057(2) Uani 1 1 d . . .
H85 H 0.3068 0.2309 0.5460 0.069 Uiso 1 1 calc R . .
C86 C 0.2579(5) 0.3487(5) 0.4850(4) 0.057(2) Uani 1 1 d . . .
H86 H 0.2981 0.3663 0.4971 0.068 Uiso 1 1 calc R . .
C87 C 0.1938(5) 0.4013(4) 0.4390(4) 0.049(2) Uani 1 1 d . . .
H87 H 0.1890 0.4568 0.4177 0.059 Uiso 1 1 calc R . .
C88 C 0.1360(5) 0.3743(4) 0.4231(4) 0.052(2) Uani 1 1 d . . .
H88 H 0.0903 0.4114 0.3917 0.062 Uiso 1 1 calc R . .
C89 C 0.1441(5) 0.2932(5) 0.4527(4) 0.0442(19) Uani 1 1 d . . .
C90 C 0.0853(5) 0.2600(4) 0.4350(4) 0.054(2) Uani 1 1 d . . .
H90A H 0.1220 0.2226 0.4099 0.065 Uiso 1 1 calc R . .
H90B H 0.0435 0.3047 0.3997 0.065 Uiso 1 1 calc R . .
C91 C 0.0323(5) 0.2158(5) 0.5031(4) 0.057(2) Uani 1 1 d . . .
H91A H 0.0729 0.1674 0.5354 0.086 Uiso 1 1 calc R . .
H91B H -0.0091 0.2005 0.4870 0.086 Uiso 1 1 calc R . .
H91C H -0.0009 0.2510 0.5304 0.086 Uiso 1 1 calc R . .
C92 C -0.0297(5) 0.5699(4) 0.3986(4) 0.049(2) Uani 1 1 d . . .
H92 H -0.0541 0.5666 0.4475 0.059 Uiso 1 1 calc R . .
C93 C -0.0679(6) 0.5474(5) 0.3599(5) 0.061(2) Uani 1 1 d . . .
H93 H -0.1185 0.5295 0.3814 0.074 Uiso 1 1 calc R . .
C94 C -0.0324(6) 0.5509(5) 0.2892(5) 0.068(3) Uani 1 1 d . . .
H94 H -0.0575 0.5348 0.2615 0.082 Uiso 1 1 calc R . .
C95 C 0.0403(6) 0.5782(4) 0.2596(4) 0.057(2) Uani 1 1 d . . .
H95 H 0.0665 0.5808 0.2112 0.069 Uiso 1 1 calc R . .
C96 C 0.0740(5) 0.6016(4) 0.3008(4) 0.0430(18) Uani 1 1 d . . .
C97 C 0.1503(5) 0.6366(5) 0.2700(4) 0.063(2) Uani 1 1 d . . .
H97A H 0.1772 0.6281 0.2231 0.075 Uiso 1 1 calc R . .
H97B H 0.1960 0.6082 0.3059 0.075 Uiso 1 1 calc R . .
C98 C 0.1204(6) 0.7255(6) 0.2554(5) 0.088(3) Uani 1 1 d . . .
H98A H 0.0758 0.7539 0.2192 0.133 Uiso 1 1 calc R . .
H98B H 0.1713 0.7462 0.2355 0.133 Uiso 1 1 calc R . .
H98C H 0.0948 0.7340 0.3019 0.133 Uiso 1 1 calc R . .
C99 C 0.5485(10) 0.2217(9) -0.2435(6) 0.152(3) Uani 1 1 d D . .
H99 H 0.6034 0.2300 -0.2461 0.183 Uiso 1 1 calc R . .
C100 C 0.5530(10) 0.1436(9) -0.2158(7) 0.152(3) Uani 1 1 d D . .
H100 H 0.6072 0.1029 -0.2008 0.183 Uiso 1 1 calc R . .
C101 C 0.4775(9) 0.1240(9) -0.2098(6) 0.152(3) Uani 1 1 d D . .
H101 H 0.4756 0.0706 -0.1937 0.183 Uiso 1 1 calc R . .
C102 C 0.4036(10) 0.1923(9) -0.2301(7) 0.152(3) Uani 1 1 d D . .
H102 H 0.3475 0.1845 -0.2234 0.183 Uiso 1 1 calc R . .
C103 C 0.4073(11) 0.2688(10) -0.2588(7) 0.152(3) Uani 1 1 d D . .
C104 C 0.3431(19) 0.3434(11) -0.2883(11) 0.33(2) Uani 1 1 d . . .
H10A H 0.3020 0.3360 -0.3128 0.397 Uiso 1 1 calc R . .
H10B H 0.3734 0.3808 -0.3273 0.397 Uiso 1 1 calc R . .
C105 C 0.2893(12) 0.3827(10) -0.2351(11) 0.231(10) Uani 1 1 d . . .
H10C H 0.2497 0.3518 -0.2018 0.347 Uiso 1 1 calc R . .
H10D H 0.2541 0.4374 -0.2628 0.347 Uiso 1 1 calc R . .
H10E H 0.3288 0.3846 -0.2058 0.347 Uiso 1 1 calc R . .
N6 N 0.2693(8) -0.2622(5) 0.0727(8) 0.088(5) Uani 0.50 1 d PGDU A 1
C106 C 0.3367(8) -0.2619(7) 0.1046(9) 0.099(6) Uani 0.50 1 d PGDU A 1
H106 H 0.3865 -0.3083 0.1189 0.119 Uiso 0.50 1 calc PR A 1
C107 C 0.3313(8) -0.1936(8) 0.1156(8) 0.109(6) Uani 0.50 1 d PGDU A 1
H107 H 0.3775 -0.1934 0.1374 0.131 Uiso 0.50 1 calc PR A 1
C108 C 0.2585(8) -0.1256(7) 0.0947(8) 0.091(6) Uani 0.50 1 d PGDU A 1
H108 H 0.2548 -0.0790 0.1022 0.109 Uiso 0.50 1 calc PR A 1
C109 C 0.1910(7) -0.1260(6) 0.0628(8) 0.093(6) Uani 0.50 1 d PGDU A 1
H109 H 0.1412 -0.0795 0.0485 0.112 Uiso 0.50 1 calc PR A 1
C110 C 0.1964(6) -0.1943(6) 0.0518(6) 0.117(6) Uani 0.50 1 d PGDU A 1
C111 C 0.1469(7) -0.2002(8) 0.0267(7) 0.152(8) Uani 0.50 1 d PGDU A 1
H11A H 0.1064 -0.1452 0.0051 0.182 Uiso 0.50 1 calc PR A 1
H11B H 0.1119 -0.2305 0.0688 0.182 Uiso 0.50 1 calc PR A 1
C112 C 0.1654(10) -0.2363(10) -0.0305(9) 0.119(8) Uani 0.50 1 d PGU A 1
H11C H 0.1267 -0.2006 -0.0706 0.179 Uiso 0.50 1 calc PR A 1
H11D H 0.1543 -0.2885 -0.0076 0.179 Uiso 0.50 1 calc PR A 1
H11E H 0.2274 -0.2435 -0.0508 0.179 Uiso 0.50 1 calc PR A 1
C113 C 0.0551(7) 0.0388(6) -0.1325(5) 0.088(3) Uani 1 1 d . . .
H113 H 0.0482 0.0231 -0.0800 0.105 Uiso 1 1 calc R . .
C114 C 0.0103(6) 0.0139(6) -0.1637(5) 0.085(3) Uani 1 1 d . . .
H114 H -0.0272 -0.0179 -0.1335 0.102 Uiso 1 1 calc R . .
C115 C 0.0201(5) 0.0351(5) -0.2383(5) 0.054(2) Uani 1 1 d . . .
H115 H -0.0101 0.0185 -0.2617 0.065 Uiso 1 1 calc R . .
C116 C 0.0733(6) 0.0800(5) -0.2780(5) 0.068(2) Uani 1 1 d . . .
H116 H 0.0819 0.0955 -0.3305 0.081 Uiso 1 1 calc R . .
C117 C 0.1162(6) 0.1042(5) -0.2425(5) 0.062(2) Uani 1 1 d . . .
C118 C 0.1838(8) 0.1522(7) -0.2835(6) 0.107(4) Uani 1 1 d . . .
H14 H 0.2317 0.1337 -0.2512 0.129 Uiso 1 1 calc R . .
H15 H 0.2107 0.1417 -0.3294 0.129 Uiso 1 1 calc R . .
C119 C 0.1440(9) 0.2330(7) -0.3012(8) 0.153(6) Uani 1 1 d . . .
H17 H 0.0912 0.2499 -0.3269 0.229 Uiso 1 1 calc R . .
H20 H 0.1854 0.2621 -0.3338 0.229 Uiso 1 1 calc R . .
H21 H 0.1269 0.2446 -0.2557 0.229 Uiso 1 1 calc R . .
N8 N 0.2308(9) -0.2590(6) 0.0741(8) 0.134(7) Uani 0.50 1 d PGDU B 2
C120 C 0.2968(8) -0.2417(9) 0.0923(9) 0.106(7) Uani 0.50 1 d PGDU B 2
H120 H 0.3526 -0.2812 0.1034 0.127 Uiso 0.50 1 calc PR B 2
C121 C 0.2811(10) -0.1665(9) 0.0940(9) 0.113(7) Uani 0.50 1 d PGDU B 2
H121 H 0.3262 -0.1547 0.1064 0.136 Uiso 0.50 1 calc PR B 2
C122 C 0.1994(11) -0.1087(8) 0.0777(9) 0.124(7) Uani 0.50 1 d PGDU B 2
H122 H 0.1887 -0.0573 0.0789 0.148 Uiso 0.50 1 calc PR B 2
C123 C 0.1334(9) -0.1260(7) 0.0595(8) 0.150(8) Uani 0.50 1 d PGDU B 2
H123 H 0.0775 -0.0865 0.0483 0.180 Uiso 0.50 1 calc PR B 2
C124 C 0.1491(8) -0.2012(7) 0.0578(6) 0.159(8) Uani 0.50 1 d PGDU B 2
C125 C 0.0897(9) -0.2325(10) 0.0412(9) 0.163(9) Uani 0.50 1 d PGDU B 2
H12A H 0.0276 -0.2095 0.0584 0.196 Uiso 0.50 1 calc PR B 2
H12B H 0.1064 -0.2917 0.0653 0.196 Uiso 0.50 1 calc PR B 2
C126 C 0.1019(11) -0.2044(12) -0.0494(9) 0.154(11) Uani 0.50 1 d PGU B 2
H12C H 0.1513 -0.1816 -0.0694 0.231 Uiso 0.50 1 calc PR B 2
H12D H 0.0474 -0.1638 -0.0703 0.231 Uiso 0.50 1 calc PR B 2
H12E H 0.1143 -0.2509 -0.0628 0.231 Uiso 0.50 1 calc PR B 2

loop_
_atom_site_aniso_label
_atom_site_aniso_U_11
_atom_site_aniso_U_22
_atom_site_aniso_U_33
_atom_site_aniso_U_23
_atom_site_aniso_U_13
_atom_site_aniso_U_12
O1 0.029(3) 0.042(3) 0.046(3) -0.010(2) -0.003(2) -0.013(2)
N1 0.038(4) 0.043(4) 0.044(4) -0.007(3) -0.003(3) -0.013(3)
C1 0.040(5) 0.056(6) 0.034(4) -0.016(4) -0.004(4) -0.023(4)
O2 0.033(3) 0.047(3) 0.031(3) -0.004(2) -0.003(2) -0.010(2)
N2 0.025(3) 0.034(4) 0.035(3) -0.011(3) -0.003(3) -0.007(3)
C2 0.060(6) 0.069(7) 0.043(5) -0.022(5) -0.001(4) -0.043(5)
O3 0.036(3) 0.056(3) 0.054(3) -0.020(3) -0.011(3) -0.011(3)
N3 0.027(4) 0.054(4) 0.068(5) -0.011(4) 0.007(3) -0.017(4)
C3 0.071(6) 0.029(5) 0.042(5) -0.001(4) -0.026(4) -0.022(5)
O4 0.029(3) 0.074(4) 0.050(3) -0.019(3) -0.006(2) -0.002(3)
N4 0.033(4) 0.032(3) 0.041(4) -0.010(3) -0.003(3) -0.008(3)
C4 0.042(5) 0.040(5) 0.048(5) -0.023(4) -0.013(4) -0.005(4)
O5 0.166(8) 0.057(5) 0.115(6) 0.013(4) -0.051(5) -0.071(5)
N5 0.158(6) 0.181(7) 0.087(4) -0.059(4) -0.003(4) -0.010(5)
C5 0.036(4) 0.041(5) 0.030(4) -0.015(4) -0.006(3) -0.013(4)
O6 0.162(7) 0.027(4) 0.087(5) -0.006(3) -0.053(5) -0.018(4)
C6 0.030(4) 0.034(5) 0.035(4) -0.007(4) -0.013(4) -0.012(4)
O7 0.034(3) 0.057(4) 0.058(3) -0.006(3) -0.006(2) -0.006(3)
N7 0.058(4) 0.058(4) 0.046(5) -0.023(3) -0.005(3) -0.021(4)
C7 0.046(5) 0.052(5) 0.029(4) -0.015(4) 0.001(3) -0.021(4)
O8 0.038(3) 0.065(4) 0.061(4) 0.010(3) -0.016(3) -0.023(3)
C8 0.033(4) 0.046(5) 0.027(4) -0.017(3) 0.010(3) -0.022(4)
O9 0.062(4) 0.067(4) 0.059(4) -0.026(3) -0.012(3) -0.020(3)
C9 0.026(4) 0.042(5) 0.040(4) -0.010(4) 0.007(4) -0.006(4)
O10 0.082(4) 0.104(5) 0.063(4) -0.038(3) -0.009(3) -0.049(4)
C10 0.029(4) 0.053(6) 0.033(4) -0.003(4) 0.000(4) -0.015(4)
O11 0.027(3) 0.054(3) 0.048(3) -0.028(2) -0.004(2) -0.002(2)
C11 0.042(5) 0.068(6) 0.028(4) -0.005(4) -0.005(4) -0.036(5)
O12 0.028(3) 0.034(3) 0.029(3) -0.007(2) -0.004(2) -0.006(2)
C12 0.038(4) 0.047(5) 0.021(4) 0.001(3) -0.002(3) -0.021(4)
O13 0.030(3) 0.036(3) 0.037(3) -0.013(2) -0.001(2) -0.007(2)
C13 0.024(4) 0.046(5) 0.028(4) -0.005(3) -0.001(3) -0.013(4)
O14 0.024(3) 0.039(3) 0.039(3) -0.012(2) -0.003(2) -0.007(2)
C14 0.068(5) 0.040(5) 0.040(5) -0.002(4) -0.019(4) -0.027(4)
O15 0.035(3) 0.074(4) 0.060(3) -0.047(3) -0.004(3) -0.008(3)
C15 0.054(6) 0.035(4) 0.043(5) -0.006(4) -0.015(4) -0.017(4)
O16 0.035(3) 0.050(3) 0.048(3) -0.024(2) -0.006(2) -0.013(2)
C16 0.056(5) 0.037(4) 0.049(5) -0.009(4) -0.012(4) -0.024(4)
O17 0.033(3) 0.041(3) 0.051(3) -0.019(2) -0.015(2) -0.005(2)
C17 0.053(6) 0.040(5) 0.048(5) -0.015(4) -0.017(4) -0.017(4)
O18 0.042(3) 0.036(3) 0.048(3) -0.014(2) -0.019(2) -0.001(2)
C18 0.063(6) 0.038(5) 0.054(5) -0.020(4) -0.017(4) -0.008(4)
O19 0.040(4) 0.038(3) 0.084(4) 0.004(3) 0.002(3) -0.012(3)
C19 0.048(5) 0.033(4) 0.058(5) -0.024(4) -0.015(4) 0.002(4)
O20 0.038(3) 0.041(3) 0.068(4) -0.006(3) 0.007(3) -0.017(3)
C20 0.047(5) 0.036(4) 0.051(5) -0.017(4) -0.020(4) -0.007(4)
C21 0.058(6) 0.056(6) 0.079(6) -0.045(5) -0.012(4) 0.001(4)
C22 0.033(4) 0.054(5) 0.047(5) -0.026(4) -0.003(4) -0.002(4)
C23 0.060(5) 0.080(7) 0.050(6) -0.040(5) -0.006(4) -0.013(5)
C24 0.080(6) 0.058(6) 0.037(5) -0.016(4) -0.004(4) -0.015(5)
C25 0.054(5) 0.068(6) 0.046(5) -0.026(5) 0.016(4) -0.027(4)
C26 0.027(4) 0.073(6) 0.044(5) -0.030(5) 0.015(4) -0.014(4)
C27 0.024(4) 0.061(6) 0.036(5) -0.015(4) 0.002(3) -0.007(4)
C28 0.033(5) 0.094(6) 0.062(5) -0.044(5) 0.012(4) -0.030(4)
C29 0.039(5) 0.062(5) 0.022(4) 0.003(4) -0.002(3) -0.022(4)
C30 0.054(5) 0.056(5) 0.044(5) -0.001(4) -0.014(4) -0.012(4)
C31 0.033(5) 0.110(8) 0.101(8) -0.058(7) -0.014(5) 0.010(5)
C32 0.099(8) 0.138(10) 0.131(10) -0.081(9) -0.076(8) 0.049(7)
C33 0.154(13) 0.049(9) 0.114(10) -0.026(8) -0.093(10) -0.004(8)
C34 0.030(5) 0.070(7) 0.046(5) -0.006(5) 0.002(4) -0.026(5)
C35 0.061(6) 0.048(5) 0.053(6) -0.017(4) -0.006(5) -0.016(5)
C36 0.015(4) 0.038(4) 0.049(5) -0.024(4) -0.004(4) -0.002(3)
C37 0.021(4) 0.043(4) 0.042(4) -0.020(3) 0.002(3) -0.009(3)
C38 0.032(5) 0.026(4) 0.044(4) -0.017(3) -0.002(3) -0.011(3)
C39 0.024(4) 0.025(4) 0.048(5) -0.017(3) -0.004(4) -0.003(3)
C40 0.027(4) 0.020(4) 0.041(4) -0.009(3) -0.010(3) -0.004(3)
C41 0.030(4) 0.029(4) 0.038(4) -0.015(3) -0.015(4) -0.003(3)
C42 0.030(4) 0.032(4) 0.032(4) -0.012(3) -0.001(3) -0.010(3)
C43 0.016(4) 0.031(4) 0.032(4) -0.012(3) 0.004(3) -0.007(3)
C44 0.020(4) 0.042(5) 0.036(4) -0.020(3) 0.005(3) -0.015(4)
C45 0.025(4) 0.030(4) 0.027(4) -0.010(3) 0.005(3) -0.010(3)
C46 0.028(4) 0.028(4) 0.028(4) -0.010(3) 0.005(3) -0.009(3)
C47 0.024(4) 0.036(5) 0.023(4) -0.011(3) 0.004(3) -0.009(3)
C48 0.022(4) 0.029(4) 0.031(4) -0.009(3) 0.001(3) -0.006(3)
C49 0.029(4) 0.035(4) 0.039(4) -0.015(3) -0.004(3) -0.009(3)
C50 0.025(4) 0.036(5) 0.035(4) -0.013(4) -0.005(3) -0.012(4)
C51 0.024(4) 0.043(5) 0.041(4) -0.018(4) -0.005(3) -0.010(3)
C52 0.030(4) 0.035(5) 0.042(4) -0.009(4) -0.004(4) -0.008(4)
C53 0.032(4) 0.039(5) 0.038(4) -0.008(4) -0.002(3) -0.018(4)
C54 0.026(4) 0.046(5) 0.037(4) -0.016(4) -0.003(3) -0.019(4)
C55 0.033(4) 0.027(4) 0.036(4) -0.005(4) -0.016(4) -0.008(4)
C56 0.022(4) 0.039(4) 0.043(4) -0.014(3) -0.005(3) -0.008(3)
C57 0.014(4) 0.048(5) 0.044(5) -0.022(4) 0.002(3) -0.008(3)
C58 0.029(4) 0.059(5) 0.034(5) -0.012(4) -0.002(3) -0.010(4)
C59 0.043(5) 0.069(6) 0.029(4) -0.015(4) 0.000(3) -0.018(4)
C60 0.029(4) 0.075(6) 0.038(5) -0.029(4) 0.000(3) -0.014(4)
C61 0.018(4) 0.057(5) 0.043(5) -0.028(4) -0.001(3) -0.005(3)
C62 0.015(4) 0.047(5) 0.036(5) -0.016(4) -0.002(3) -0.003(3)
C63 0.028(4) 0.054(5) 0.052(5) -0.033(4) -0.004(3) -0.006(4)
C64 0.038(4) 0.036(4) 0.036(4) -0.004(3) 0.001(3) -0.016(4)
C65 0.046(5) 0.076(6) 0.048(5) 0.000(4) -0.017(4) -0.020(5)
C66 0.023(4) 0.049(5) 0.058(5) -0.026(4) -0.016(4) 0.005(4)
C67 0.044(5) 0.051(5) 0.061(5) -0.015(4) -0.020(4) -0.006(4)
C68 0.031(5) 0.038(4) 0.045(5) -0.017(4) -0.005(4) -0.011(4)
C69 0.034(4) 0.035(5) 0.036(4) -0.016(4) 0.003(4) -0.011(4)
C70 0.031(5) 0.039(5) 0.053(5) -0.015(4) -0.004(4) -0.008(4)
C71 0.051(5) 0.033(4) 0.034(4) -0.008(4) 0.011(4) -0.020(4)
C72 0.055(5) 0.048(5) 0.047(5) -0.011(4) -0.004(4) -0.032(4)
C73 0.035(4) 0.049(6) 0.035(4) -0.002(4) -0.006(3) -0.013(4)
C74 0.050(5) 0.045(5) 0.044(5) -0.015(4) -0.010(4) -0.007(4)
C75 0.054(5) 0.052(6) 0.049(5) -0.020(4) -0.014(4) -0.019(4)
C78 0.037(4) 0.034(4) 0.038(4) -0.011(4) -0.003(4) 0.000(4)
C79 0.031(4) 0.048(5) 0.039(4) -0.015(4) 0.003(4) -0.018(4)
C80 0.027(4) 0.041(5) 0.047(5) -0.004(4) -0.011(3) -0.009(4)
C81 0.032(4) 0.034(4) 0.057(5) -0.009(4) -0.012(4) -0.009(4)
C82 0.026(4) 0.039(5) 0.045(4) -0.014(4) -0.002(3) -0.015(4)
C83 0.047(5) 0.038(4) 0.066(5) -0.021(4) -0.015(4) -0.013(4)
C84 0.071(6) 0.079(6) 0.062(6) -0.036(5) 0.013(5) -0.038(5)
C85 0.035(5) 0.050(6) 0.063(5) -0.003(4) -0.005(4) -0.007(4)
C86 0.035(5) 0.044(6) 0.076(6) -0.018(5) 0.012(4) -0.011(4)
C87 0.042(5) 0.033(5) 0.058(5) -0.019(4) 0.011(4) -0.003(4)
C88 0.056(5) 0.035(5) 0.058(5) -0.019(4) 0.002(4) -0.010(4)
C89 0.034(5) 0.049(5) 0.041(4) -0.018(4) 0.008(4) -0.008(4)
C90 0.054(5) 0.044(5) 0.051(5) -0.014(4) 0.001(4) -0.010(4)
C91 0.050(5) 0.067(6) 0.057(5) -0.026(4) 0.006(4) -0.023(4)
C92 0.046(5) 0.052(5) 0.052(5) -0.009(4) -0.008(4) -0.027(4)
C93 0.070(6) 0.064(6) 0.053(6) 0.000(4) -0.017(5) -0.042(5)
C94 0.095(7) 0.060(6) 0.060(6) -0.010(5) -0.042(5) -0.031(5)
C95 0.072(6) 0.053(5) 0.049(5) -0.012(4) -0.017(5) -0.024(5)
C96 0.038(5) 0.046(5) 0.036(5) -0.014(4) 0.000(4) -0.007(4)
C97 0.045(5) 0.094(7) 0.039(5) -0.017(4) 0.001(4) -0.020(5)
C98 0.099(8) 0.097(8) 0.097(7) -0.045(6) 0.033(6) -0.076(7)
C99 0.158(6) 0.181(7) 0.087(4) -0.059(4) -0.003(4) -0.010(5)
C100 0.158(6) 0.181(7) 0.087(4) -0.059(4) -0.003(4) -0.010(5)
C101 0.158(6) 0.181(7) 0.087(4) -0.059(4) -0.003(4) -0.010(5)
C102 0.158(6) 0.181(7) 0.087(4) -0.059(4) -0.003(4) -0.010(5)
C103 0.158(6) 0.181(7) 0.087(4) -0.059(4) -0.003(4) -0.010(5)
C104 0.47(4) 0.165(18) 0.170(18) -0.092(15) -0.05(2) 0.16(2)
C105 0.178(17) 0.132(14) 0.28(2) 0.018(15) -0.024(16) -0.045(13)
N6 0.064(9) 0.046(7) 0.126(10) -0.025(7) -0.013(8) 0.008(7)
C106 0.071(10) 0.048(8) 0.124(11) -0.020(8) 0.034(8) 0.003(8)
C107 0.074(9) 0.048(8) 0.125(11) -0.001(8) 0.043(8) 0.002(8)
C108 0.062(9) 0.029(7) 0.118(10) -0.022(7) 0.058(8) 0.009(7)
C109 0.063(9) 0.026(7) 0.128(10) -0.007(7) 0.044(8) -0.003(8)
C110 0.075(9) 0.073(7) 0.144(10) 0.000(8) -0.003(8) -0.009(8)
C111 0.118(12) 0.114(10) 0.159(12) -0.002(10) -0.013(11) -0.019(10)
C112 0.104(15) 0.146(16) 0.089(13) -0.079(12) 0.018(12) 0.008(13)
C113 0.120(8) 0.124(9) 0.049(6) -0.028(6) -0.003(6) -0.079(8)
C114 0.104(8) 0.136(9) 0.064(7) -0.052(6) 0.023(5) -0.089(7)
C115 0.044(5) 0.066(6) 0.066(6) -0.037(5) -0.017(4) -0.010(4)
C116 0.096(7) 0.062(6) 0.052(5) -0.018(5) -0.022(5) -0.027(6)
C117 0.085(6) 0.059(6) 0.046(6) -0.013(4) -0.008(5) -0.034(5)
C118 0.157(11) 0.092(9) 0.073(7) -0.032(6) 0.002(7) -0.044(8)
C119 0.147(12) 0.071(9) 0.208(15) -0.050(9) -0.009(10) -0.004(8)
N8 0.110(12) 0.082(9) 0.134(10) -0.039(8) 0.047(10) 0.019(9)
C120 0.073(12) 0.056(9) 0.121(11) -0.036(8) 0.067(10) 0.014(9)
C121 0.087(11) 0.063(9) 0.123(11) -0.021(9) 0.060(10) -0.005(9)
C122 0.114(12) 0.067(9) 0.125(11) -0.019(9) 0.044(11) -0.009(9)
C123 0.134(13) 0.081(9) 0.140(11) -0.014(9) 0.038(11) 0.011(10)
C124 0.136(12) 0.107(9) 0.133(10) -0.025(9) 0.047(10) 0.014(9)
C125 0.130(13) 0.131(12) 0.134(11) -0.028(10) 0.034(12) 0.013(11)
C126 0.127(17) 0.162(17) 0.100(14) -0.087(13) 0.040(13) 0.052(15)

loop_
_atom_type_symbol
_atom_type_description
_atom_type_scat_dispersion_real
_atom_type_scat_dispersion_imag
_atom_type_scat_source
C C 0.0033 0.0016 'International Tables Vol C Tables 4.2.6.8 and 6.1.1.4'
H H 0.0000 0.0000 'International Tables Vol C Tables 4.2.6.8 and 6.1.1.4'
N N 0.0061 0.0033 'International Tables Vol C Tables 4.2.6.8 and 6.1.1.4'
O O 0.0106 0.0060 'International Tables Vol C Tables 4.2.6.8 and 6.1.1.4'

loop_
_geom_angle_atom_site_label_1
_geom_angle_atom_site_label_2
_geom_angle_atom_site_label_3
_geom_angle
C71 N1 C75 118.2(6)
C2 C1 C6 118.0(7)
C2 C1 C28 120.4(7)
C6 C1 C28 121.6(7)
C13 O2 C29 115.7(5)
C78 N2 C82 118.8(5)
C1 C2 C3 122.0(7)
C89 N3 C85 118.7(6)
C4 C3 C2 118.6(7)
C4 C3 C33 123.0(10)
C2 C3 C33 118.4(10)
C27 O4 C31 113.0(6)
C92 N4 C96 118.1(6)
C5 C4 C3 121.7(7)
C99 N5 C103 108.4(15)
C4 C5 C6 117.7(6)
C4 C5 C7 122.3(6)
C6 C5 C7 119.8(6)
O1 C6 C1 118.9(6)
O1 C6 C5 119.2(6)
C1 C6 C5 122.0(6)
C117 N7 C113 117.4(7)
C8 C7 C5 111.6(5)
C13 C8 C9 118.2(6)
C13 C8 C7 120.9(6)
C9 C8 C7 120.7(6)
C10 C9 C8 121.3(7)
C11 C10 C9 119.2(6)
C11 C10 C34 119.5(8)
C9 C10 C34 121.1(8)
C10 C11 C12 122.0(7)
C48 O12 C64 116.1(4)
C11 C12 C13 117.1(7)
C11 C12 C14 120.9(6)
C13 C12 C14 121.9(6)
C8 C13 O2 120.5(6)
C8 C13 C12 122.2(6)
O2 C13 C12 117.1(6)
C62 O14 C66 116.0(5)
C12 C14 C15 112.1(5)
C16 C15 C20 118.6(7)
C16 C15 C14 120.2(7)
C20 C15 C14 121.2(6)
C15 C16 C17 122.1(7)
C18 C17 C16 119.1(7)
C18 C17 C35 122.5(7)
C16 C17 C35 118.4(7)
C17 C18 C19 120.6(7)
C20 C19 C18 119.3(7)
C20 C19 C21 120.5(7)
C18 C19 C21 120.2(7)
O3 C20 C19 118.9(7)
O3 C20 C15 120.7(7)
C19 C20 C15 120.4(7)
C22 C21 C19 113.1(6)
C27 C22 C23 116.5(7)
C27 C22 C21 122.4(7)
C23 C22 C21 121.1(7)
C24 C23 C22 122.7(7)
C25 C24 C23 118.5(8)
C24 C25 C26 122.2(8)
C27 C26 C25 116.6(7)
C27 C26 C28 122.6(7)
C25 C26 C28 120.7(8)
C22 C27 C26 123.3(7)
C22 C27 O4 118.8(7)
C26 C27 O4 117.7(7)
C1 C28 C26 109.6(6)
O2 C29 C30 107.3(5)
C32 C31 O4 106.0(8)
O5 C33 O6 119.6(11)
O5 C33 C3 125.9(14)
O6 C33 C3 114.5(13)
O8 C34 O7 125.1(7)
O8 C34 C10 120.9(9)
O7 C34 C10 113.9(8)
O9 C35 O10 122.9(7)
O9 C35 C17 123.4(8)
O10 C35 C17 113.7(8)
C37 C36 C41 118.3(6)
C37 C36 C63 121.4(6)
C41 C36 C63 120.3(6)
C36 C37 C38 121.2(6)
C39 C38 C37 118.6(6)
C39 C38 C68 123.6(6)
C37 C38 C68 117.8(6)
C40 C39 C38 122.1(6)
C39 C40 C41 117.2(6)
C39 C40 C42 120.9(6)
C41 C40 C42 121.8(6)
O11 C41 C36 115.3(6)
O11 C41 C40 122.2(6)
C36 C41 C40 122.5(6)
C43 C42 C40 115.2(5)
C44 C43 C48 117.3(6)
C44 C43 C42 120.6(6)
C48 C43 C42 122.1(6)
C43 C44 C45 121.8(6)
C44 C45 C46 119.0(6)
C44 C45 C69 118.5(6)
C46 C45 C69 122.4(6)
C45 C46 C47 121.4(6)
C48 C47 C46 117.0(6)
C48 C47 C49 123.5(6)
C46 C47 C49 119.4(6)
C43 C48 O12 117.9(5)
C43 C48 C47 123.3(6)
O12 C48 C47 118.7(6)
C47 C49 C50 111.8(5)
C51 C50 C55 118.8(6)
C51 C50 C49 119.8(6)
C55 C50 C49 121.3(6)
C50 C51 C52 120.7(6)
C53 C52 C51 119.1(6)
C53 C52 C70 119.2(6)
C51 C52 C70 121.7(6)
C54 C53 C52 121.8(6)
C53 C54 C55 118.4(6)
C53 C54 C56 120.6(6)
C55 C54 C56 120.9(6)
O13 C55 C50 115.8(6)
O13 C55 C54 123.0(6)
C50 C55 C54 121.2(6)
C54 C56 C57 111.7(5)
C58 C57 C62 117.9(6)
C58 C57 C56 120.5(6)
C62 C57 C56 121.5(6)
C59 C58 C57 121.5(7)
C58 C59 C60 119.9(7)
C59 C60 C61 121.8(7)
C60 C61 C62 116.8(7)
C60 C61 C63 120.4(6)
C62 C61 C63 122.7(6)
O14 C62 C57 118.1(6)
O14 C62 C61 119.7(6)
C57 C62 C61 122.0(6)
C61 C63 C36 111.3(5)
O12 C64 C65 106.2(5)
O14 C66 C67 107.6(5)
O15 C68 O16 122.3(6)
O15 C68 C38 123.3(6)
O16 C68 C38 114.3(6)
O17 C69 O18 123.6(6)
O17 C69 C45 123.1(6)
O18 C69 C45 113.3(6)
O20 C70 O19 122.5(6)
O20 C70 C52 124.7(7)
O19 C70 C52 112.6(6)
N1 C71 C72 123.3(7)
C73 C72 C71 118.5(7)
C74 C73 C72 118.5(7)
C73 C74 C75 119.9(7)
N1 C75 C74 121.6(7)
N1 C75 C76 118.3(7)
C74 C75 C76 120.0(8)
C77 C76 C75 108.6(12)
N2 C78 C79 123.1(6)
C80 C79 C78 117.9(7)
C79 C80 C81 119.4(6)
C80 C81 C82 120.4(7)
N2 C82 C81 120.4(6)
N2 C82 C83 116.1(6)
C81 C82 C83 123.4(7)
C82 C83 C84 113.1(6)
N3 C85 C86 123.2(7)
C87 C86 C85 117.4(8)
C86 C87 C88 120.0(7)
C87 C88 C89 120.1(7)
N3 C89 C88 120.6(7)
N3 C89 C90 117.0(7)
C88 C89 C90 122.4(7)
C89 C90 C91 113.8(6)
N4 C92 C93 122.6(7)
C92 C93 C94 119.3(8)
C95 C94 C93 118.6(7)
C96 C95 C94 119.1(8)
N4 C96 C95 122.3(7)
N4 C96 C97 115.8(7)
C95 C96 C97 121.8(7)
C96 C97 C98 111.6(6)
N5 C99 C100 133.5(18)
C99 C100 C101 118.6(17)
C100 C101 C102 111.9(16)
C103 C102 C101 124.1(17)
C102 C103 N5 123.2(17)
C102 C103 C104 132(2)
N5 C103 C104 104.6(19)
C103 C104 C105 117.0(16)
C106 N6 C110 120.0
N6 C106 C107 120.0
C106 C107 C108 120.0
C109 C108 C107 120.0
C108 C109 C110 120.0
C111 C110 C109 125.4
C111 C110 N6 114.6
C109 C110 N6 120.0
C110 C111 C112 126.2
N7 C113 C114 123.8(8)
C115 C114 C113 118.9(8)
C116 C115 C114 118.0(8)
C115 C116 C117 120.0(8)
N7 C117 C116 121.9(8)
N7 C117 C118 114.2(8)
C116 C117 C118 123.7(8)
C119 C118 C117 111.4(11)
C120 N8 C124 120.0
N8 C120 C121 120.0
C120 C121 C122 120.0
C123 C122 C121 120.0
C124 C123 C122 120.0
C123 C124 N8 120.0
C123 C124 C125 129.2
N8 C124 C125 110.8
C124 C125 C126 104.6

loop_
_geom_bond_atom_site_label_1
_geom_bond_atom_site_label_2
_geom_bond_distance
O1 C6 1.356(7)
N1 C71 1.324(9)
N1 C75 1.328(9)
C1 C2 1.371(10)
C1 C6 1.392(9)
C1 C28 1.509(10)
O2 C13 1.383(7)
O2 C29 1.457(7)
N2 C78 1.332(8)
N2 C82 1.351(8)
C2 C3 1.388(10)
O3 C20 1.345(8)
N3 C89 1.327(9)
N3 C85 1.351(9)
C3 C4 1.386(10)
C3 C33 1.443(13)
O4 C27 1.394(8)
O4 C31 1.464(8)
N4 C92 1.332(8)
N4 C96 1.346(8)
C4 C5 1.379(9)
O5 C33 1.217(15)
N5 C99 1.294(11)
N5 C103 1.396(12)
C5 C6 1.399(9)
C5 C7 1.520(9)
O6 C33 1.304(14)
O7 C34 1.308(9)
N7 C117 1.300(9)
N7 C113 1.311(10)
C7 C8 1.499(9)
O8 C34 1.210(9)
C8 C13 1.384(9)
C8 C9 1.396(9)
O9 C35 1.213(9)
C9 C10 1.384(9)
O10 C35 1.335(9)
C10 C11 1.380(10)
C10 C34 1.509(10)
O11 C41 1.355(7)
C11 C12 1.396(9)
O12 C48 1.395(7)
O12 C64 1.452(7)
C12 C13 1.407(9)
C12 C14 1.514(9)
O13 C55 1.355(7)
O14 C62 1.398(7)
O14 C66 1.451(7)
C14 C15 1.525(10)
O15 C68 1.208(8)
C15 C16 1.375(9)
C15 C20 1.402(10)
O16 C68 1.323(8)
C16 C17 1.381(9)
O17 C69 1.213(7)
C17 C18 1.381(10)
C17 C35 1.480(10)
O18 C69 1.323(8)
C18 C19 1.395(10)
O19 C70 1.333(8)
C19 C20 1.391(10)
C19 C21 1.529(10)
O20 C70 1.204(8)
C21 C22 1.506(10)
C22 C27 1.375(10)
C22 C23 1.393(10)
C23 C24 1.375(11)
C24 C25 1.360(10)
C25 C26 1.400(10)
C26 C27 1.389(10)
C26 C28 1.514(10)
C29 C30 1.496(9)
C31 C32 1.459(13)
C36 C37 1.376(9)
C36 C41 1.388(8)
C36 C63 1.513(9)
C37 C38 1.398(8)
C38 C39 1.396(8)
C38 C68 1.485(9)
C39 C40 1.375(8)
C40 C41 1.406(8)
C40 C42 1.507(8)
C42 C43 1.507(8)
C43 C44 1.385(8)
C43 C48 1.392(8)
C44 C45 1.393(8)
C45 C46 1.393(8)
C45 C69 1.486(9)
C46 C47 1.398(8)
C47 C48 1.397(8)
C47 C49 1.508(8)
C49 C50 1.524(8)
C50 C51 1.396(9)
C50 C55 1.398(9)
C51 C52 1.396(9)
C52 C53 1.389(9)
C52 C70 1.482(9)
C53 C54 1.381(9)
C54 C55 1.402(9)
C54 C56 1.505(9)
C56 C57 1.527(9)
C57 C58 1.380(9)
C57 C62 1.404(9)
C58 C59 1.377(9)
C59 C60 1.383(10)
C60 C61 1.389(9)
C61 C62 1.414(9)
C61 C63 1.513(9)
C64 C65 1.498(9)
C66 C67 1.491(9)
C71 C72 1.369(10)
C72 C73 1.368(9)
C73 C74 1.365(9)
C74 C75 1.375(10)
C75 C76 1.519(12)
C76 C77 1.40(2)
C78 C79 1.382(9)
C79 C80 1.370(9)
C80 C81 1.368(9)
C81 C82 1.375(9)
C82 C83 1.490(9)
C83 C84 1.532(10)
C85 C86 1.383(10)
C86 C87 1.356(10)
C87 C88 1.371(10)
C88 C89 1.385(10)
C89 C90 1.495(10)
C90 C91 1.530(9)
C92 C93 1.365(10)
C93 C94 1.378(11)
C94 C95 1.377(11)
C95 C96 1.367(10)
C96 C97 1.511(10)
C97 C98 1.514(11)
C99 C100 1.346(12)
C100 C101 1.379(12)
C101 C102 1.402(11)
C102 C103 1.357(12)
C103 C104 1.41(2)
C104 C105 1.49(2)
N6 C106 1.3900
N6 C110 1.3900
C106 C107 1.3900
C107 C108 1.3900
C108 C109 1.3900
C109 C110 1.3900
C110 C111 1.0983
C111 C112 1.4925
C113 C114 1.361(11)
C114 C115 1.353(11)
C115 C116 1.336(11)
C116 C117 1.392(11)
C117 C118 1.559(13)
C118 C119 1.369(13)
N8 C120 1.3900
N8 C124 1.3900
C120 C121 1.3900
C121 C122 1.3900
C122 C123 1.3900
C123 C124 1.3900
C124 C125 1.4627
C125 C126 1.6374
